data_1502787
loop_
_publ_author_name
'Allard, Nicolas'
'A\"ich, R\'eda Badrou'
'Gendron, David'
'Boudreault, Pierre-Luc T.'
'Tessier, Christian'
'Alem, Salima'
'Tse, Shing-Chi'
'Tao, Ye'
'Leclerc, Mario'

_publ_section_title
;
 Germafluorenes: New Heterocycles for Plastic Electronics
;
_journal_issue 5
_journal_name_full Macromolecules
_journal_page_first 2328
_journal_paper_doi 10.1021/ma9025866
_journal_volume 43
_journal_year 2010
_chemical_formula_moiety 'C32 H48 B2 Ge O4'
_chemical_formula_sum 'C32 H48 B2 Ge O4'
_chemical_formula_weight 590.91
_chemical_name_systematic
; 
 ? 
;
_space_group_IT_number 14
_symmetry_cell_setting monoclinic
_symmetry_space_group_name_Hall '-P 2ybc'
_symmetry_space_group_name_H-M 'P 1 21/c 1'
_atom_sites_solution_hydrogens geom
_atom_sites_solution_primary direct
_atom_sites_solution_secondary difmap
_audit_creation_method SHELXL-97
_cell_angle_alpha 90.00
_cell_angle_beta 94.484(2)
_cell_angle_gamma 90.00
_cell_formula_units_Z 4
_cell_length_a 15.597(3)
_cell_length_b 18.542(3)
_cell_length_c 11.201(2)
_cell_measurement_reflns_used 4686
_cell_measurement_temperature 193(2)
_cell_measurement_theta_max 19.46
_cell_measurement_theta_min 2.42
_cell_volume 3229.4(10)
_computing_cell_refinement 'APEX 2 (Bruker, 2005b)'
_computing_data_collection 'APEX 2 (Bruker, 2005b)'
_computing_data_reduction 'SAINT (Bruker, 2003)'
_computing_molecular_graphics 'SHELXTL (Bruker, 2001)'
_computing_publication_material 'SHELXTL (Bruker, 2001)'
_computing_structure_refinement 'SHELXL-97 (Sheldrick, 1997)'
_computing_structure_solution 'SHELXS-97 (Sheldrick, 1990)'
_diffrn_ambient_temperature 193(2)
_diffrn_measured_fraction_theta_full 1.000
_diffrn_measured_fraction_theta_max 1.000
_diffrn_measurement_device_type 'Bruker Smart APEX II CCD'
_diffrn_measurement_method \w
_diffrn_radiation_monochromator graphite
_diffrn_radiation_source 'fine-focus sealed tube'
_diffrn_radiation_type MoK\a
_diffrn_radiation_wavelength 0.71073
_diffrn_reflns_av_R_equivalents 0.0679
_diffrn_reflns_av_sigmaI/netI 0.0540
_diffrn_reflns_limit_h_max 19
_diffrn_reflns_limit_h_min -19
_diffrn_reflns_limit_k_max 22
_diffrn_reflns_limit_k_min -22
_diffrn_reflns_limit_l_max 13
_diffrn_reflns_limit_l_min -13
_diffrn_reflns_number 34660
_diffrn_reflns_theta_full 26.00
_diffrn_reflns_theta_max 26.00
_diffrn_reflns_theta_min 1.71
_exptl_absorpt_coefficient_mu 0.981
_exptl_absorpt_correction_T_max 0.9526
_exptl_absorpt_correction_T_min 0.8588
_exptl_absorpt_correction_type multi-scan
_exptl_absorpt_process_details 'SADABS (Sheldrick, 2004)'
_exptl_crystal_colour colourless
_exptl_crystal_density_diffrn 1.215
_exptl_crystal_density_method 'not measured'
_exptl_crystal_description Block
_exptl_crystal_F_000 1256
_exptl_crystal_size_max 0.16
_exptl_crystal_size_mid 0.10
_exptl_crystal_size_min 0.05
_refine_diff_density_max 0.554
_refine_diff_density_min -0.500
_refine_diff_density_rms 0.057
_refine_ls_extinction_method none
_refine_ls_goodness_of_fit_ref 1.083
_refine_ls_hydrogen_treatment constr
_refine_ls_matrix_type full
_refine_ls_number_parameters 545
_refine_ls_number_reflns 6338
_refine_ls_number_restraints 279
_refine_ls_restrained_S_all 1.165
_refine_ls_R_factor_all 0.1024
_refine_ls_R_factor_gt 0.0535
_refine_ls_shift/su_max 0.001
_refine_ls_shift/su_mean 0.000
_refine_ls_structure_factor_coef Fsqd
_refine_ls_weighting_details 'calc w=1/[\s^2^(Fo^2^)+(0.0752P)^2^+0.0000P] where P=(Fo^2^+2Fc^2^)/3'
_refine_ls_weighting_scheme calc
_refine_ls_wR_factor_gt 0.1266
_refine_ls_wR_factor_ref 0.1484
_reflns_number_gt 3877
_reflns_number_total 6338
_reflns_threshold_expression >2sigma(I)
_cod_data_source_file ma9025866_si_002.cif
_cod_data_source_block mle0221
_cod_depositor_comments
;
The following automatic conversions were performed:

'_symmetry_cell_setting' value 'Monoclinic' changed to 'monoclinic'
according to /home/saulius/struct/CIF-dictionaries/cif_core.dic
dictionary named 'cif_core.dic' version 2.4.2 from 2011-04-26.

Automatic conversion script
Id: cif_fix_values 1715 2011-07-08 13:25:40Z adriana 
;
_cod_original_sg_symbol_H-M P2(1)/c
_cod_database_code 1502787

loop_
_symmetry_equiv_pos_as_xyz
'x, y, z'
'-x, y+1/2, -z+1/2'
'-x, -y, -z'
'x, -y-1/2, z-1/2'

loop_
_atom_site_label
_atom_site_type_symbol
_atom_site_fract_x
_atom_site_fract_y
_atom_site_fract_z
_atom_site_U_iso_or_equiv
_atom_site_adp_type
_atom_site_occupancy
_atom_site_symmetry_multiplicity
_atom_site_calc_flag
_atom_site_refinement_flags
_atom_site_disorder_assembly
_atom_site_disorder_group
Ge1 Ge 0.32428(3) 0.52573(2) 0.18273(4) 0.05680(19) Uani 1 1 d . . .
C1 C 0.2265(3) 0.54425(18) 0.2759(3) 0.0478(9) Uani 1 1 d . C .
C2 C 0.2203(3) 0.58150(19) 0.3827(3) 0.0502(9) Uani 1 1 d . . .
H2 H 0.2709 0.6012 0.4227 0.060 Uiso 1 1 calc R C .
C3 C 0.1422(2) 0.59084(18) 0.4325(3) 0.0453(9) Uani 1 1 d . B .
C4 C 0.0695(3) 0.5605(2) 0.3722(3) 0.0522(10) Uani 1 1 d . . .
H4 H 0.0152 0.5661 0.4041 0.063 Uiso 1 1 calc R C .
C5 C 0.0746(3) 0.52242(19) 0.2673(3) 0.0520(10) Uani 1 1 d . C .
H5 H 0.0243 0.5014 0.2289 0.062 Uiso 1 1 calc R . .
C6 C 0.1527(2) 0.51456(18) 0.2175(3) 0.0429(9) Uani 1 1 d . . .
C7 C 0.2482(3) 0.47526(18) 0.0658(3) 0.0480(9) Uani 1 1 d . C .
C8 C 0.1644(2) 0.47692(17) 0.1024(3) 0.0426(8) Uani 1 1 d . C .
C9 C 0.0985(3) 0.4450(2) 0.0305(3) 0.0499(9) Uani 1 1 d . . .
H9 H 0.0414 0.4456 0.0545 0.060 Uiso 1 1 calc R C .
C10 C 0.1158(3) 0.41231(19) -0.0765(3) 0.0540(10) Uani 1 1 d . C .
H10 H 0.0698 0.3914 -0.1254 0.065 Uiso 1 1 calc R . .
C11 C 0.1985(3) 0.40929(19) -0.1140(3) 0.0492(9) Uani 1 1 d . . .
C12 C 0.2638(3) 0.4410(2) -0.0404(3) 0.0522(10) Uani 1 1 d . C .
H12 H 0.3210 0.4391 -0.0637 0.063 Uiso 1 1 calc R . .
B1 B 0.2156(4) 0.3718(2) -0.2343(4) 0.0538(12) Uani 1 1 d . A .
B2 B 0.1359(3) 0.6330(2) 0.5507(4) 0.0455(10) Uani 1 1 d . . .
O1A O 0.1518(9) 0.3519(8) -0.3158(12) 0.064(3) Uani 0.70 1 d PD A 1
O2A O 0.2955(7) 0.3536(4) -0.2632(7) 0.069(2) Uani 0.70 1 d PD A 1
C13A C 0.1947(4) 0.3297(3) -0.4228(5) 0.0497(15) Uani 0.70 1 d PDU A 1
C14A C 0.2862(5) 0.3099(4) -0.3714(6) 0.065(2) Uani 0.70 1 d PDU A 1
C15A C 0.1484(9) 0.2637(6) -0.4803(12) 0.084(4) Uani 0.70 1 d PDU A 1
H15A H 0.1462 0.2253 -0.4206 0.126 Uiso 0.70 1 calc PR A 1
H15B H 0.1798 0.2466 -0.5473 0.126 Uiso 0.70 1 calc PR A 1
H15C H 0.0898 0.2772 -0.5098 0.126 Uiso 0.70 1 calc PR A 1
C16A C 0.1857(6) 0.3950(4) -0.5051(7) 0.090(3) Uani 0.70 1 d PDU A 1
H16A H 0.1247 0.4041 -0.5274 0.135 Uiso 0.70 1 calc PR A 1
H16B H 0.2155 0.3857 -0.5773 0.135 Uiso 0.70 1 calc PR A 1
H16C H 0.2112 0.4372 -0.4634 0.135 Uiso 0.70 1 calc PR A 1
C17A C 0.2967(7) 0.2342(5) -0.3310(8) 0.110(3) Uani 0.70 1 d PDU A 1
H17A H 0.3559 0.2266 -0.2972 0.165 Uiso 0.70 1 calc PR A 1
H17B H 0.2845 0.2018 -0.3993 0.165 Uiso 0.70 1 calc PR A 1
H17C H 0.2567 0.2242 -0.2698 0.165 Uiso 0.70 1 calc PR A 1
C18A C 0.3545(7) 0.3372(5) -0.4570(11) 0.104(3) Uani 0.70 1 d PDU A 1
H18A H 0.3456 0.3887 -0.4732 0.155 Uiso 0.70 1 calc PR A 1
H18B H 0.3481 0.3102 -0.5325 0.155 Uiso 0.70 1 calc PR A 1
H18C H 0.4125 0.3296 -0.4187 0.155 Uiso 0.70 1 calc PR A 1
O1B O 0.2905(16) 0.3833(8) -0.2881(16) 0.057(4) Uani 0.30 1 d PD A 2
O2B O 0.1586(19) 0.3321(17) -0.297(3) 0.060(8) Uani 0.30 1 d PD A 2
C13B C 0.2757(11) 0.3450(8) -0.4038(15) 0.074(6) Uani 0.30 1 d PDU A 2
C14B C 0.2020(12) 0.2934(10) -0.3871(17) 0.106(8) Uani 0.30 1 d PDU A 2
C15B C 0.3565(16) 0.3043(13) -0.436(3) 0.104(3) Uani 0.30 1 d PDU A 2
H15D H 0.3997 0.3390 -0.4591 0.155 Uiso 0.30 1 calc PR A 2
H15E H 0.3415 0.2714 -0.5028 0.155 Uiso 0.30 1 calc PR A 2
H15F H 0.3799 0.2766 -0.3664 0.155 Uiso 0.30 1 calc PR A 2
C16B C 0.2420(13) 0.4072(11) -0.4919(18) 0.096(7) Uani 0.30 1 d PDU A 2
H16D H 0.1864 0.4247 -0.4688 0.144 Uiso 0.30 1 calc PR A 2
H16E H 0.2353 0.3885 -0.5740 0.144 Uiso 0.30 1 calc PR A 2
H16F H 0.2835 0.4470 -0.4877 0.144 Uiso 0.30 1 calc PR A 2
C17B C 0.2359(12) 0.2226(8) -0.3339(17) 0.075(5) Uani 0.30 1 d PDU A 2
H17D H 0.2822 0.2324 -0.2717 0.112 Uiso 0.30 1 calc PR A 2
H17E H 0.2583 0.1931 -0.3971 0.112 Uiso 0.30 1 calc PR A 2
H17F H 0.1893 0.1967 -0.2988 0.112 Uiso 0.30 1 calc PR A 2
C18B C 0.1330(16) 0.2856(13) -0.496(2) 0.055(6) Uani 0.30 1 d PDU A 2
H18D H 0.0835 0.2586 -0.4714 0.083 Uiso 0.30 1 calc PR A 2
H18E H 0.1583 0.2598 -0.5613 0.083 Uiso 0.30 1 calc PR A 2
H18F H 0.1143 0.3336 -0.5242 0.083 Uiso 0.30 1 calc PR A 2
O3A O 0.0609(5) 0.6616(4) 0.5850(6) 0.0514(17) Uani 0.55 1 d P B 1
O4A O 0.2037(4) 0.6440(3) 0.6300(5) 0.0511(15) Uani 0.55 1 d P B 1
C1A C 0.0853(5) 0.7070(4) 0.6880(6) 0.0482(19) Uani 0.55 1 d PD B 1
C2A C 0.1691(6) 0.6726(4) 0.7381(6) 0.0505(18) Uani 0.55 1 d PD B 1
C3A C 0.0154(16) 0.7110(14) 0.774(3) 0.072(3) Uani 0.55 1 d PDU B 1
H3A H -0.0357 0.7339 0.7341 0.107 Uiso 0.55 1 calc PR B 1
H3B H 0.0358 0.7395 0.8442 0.107 Uiso 0.55 1 calc PR B 1
H3C H 0.0010 0.6622 0.7993 0.107 Uiso 0.55 1 calc PR B 1
C4A C 0.0955(8) 0.7826(6) 0.6402(14) 0.058(3) Uani 0.55 1 d PDU B 1
H4A H 0.1432 0.7835 0.5881 0.087 Uiso 0.55 1 calc PR B 1
H4B H 0.1077 0.8160 0.7071 0.087 Uiso 0.55 1 calc PR B 1
H4C H 0.0423 0.7971 0.5942 0.087 Uiso 0.55 1 calc PR B 1
C5A C 0.235(2) 0.7236(15) 0.799(3) 0.068(3) Uani 0.55 1 d PDU B 1
H5A H 0.2886 0.6977 0.8190 0.102 Uiso 0.55 1 calc PR B 1
H5B H 0.2127 0.7424 0.8726 0.102 Uiso 0.55 1 calc PR B 1
H5C H 0.2449 0.7638 0.7451 0.102 Uiso 0.55 1 calc PR B 1
C6A C 0.1567(11) 0.6077(9) 0.8182(16) 0.060(4) Uani 0.55 1 d PDU B 1
H6A H 0.1117 0.5765 0.7806 0.090 Uiso 0.55 1 calc PR B 1
H6B H 0.1398 0.6242 0.8961 0.090 Uiso 0.55 1 calc PR B 1
H6C H 0.2107 0.5807 0.8295 0.090 Uiso 0.55 1 calc PR B 1
O3B O 0.2001(5) 0.6811(4) 0.5951(7) 0.0496(18) Uani 0.45 1 d P B 2
O4B O 0.0704(6) 0.6280(4) 0.6223(7) 0.051(2) Uani 0.45 1 d P B 2
C1B C 0.1663(6) 0.7191(5) 0.6942(7) 0.048(2) Uani 0.45 1 d PD B 2
C2B C 0.0974(7) 0.6652(6) 0.7339(8) 0.052(2) Uani 0.45 1 d PD B 2
C3B C 0.1303(9) 0.7894(7) 0.6437(18) 0.057(4) Uani 0.45 1 d PDU B 2
H3D H 0.1741 0.8139 0.6004 0.086 Uiso 0.45 1 calc PR B 2
H3E H 0.1139 0.8202 0.7092 0.086 Uiso 0.45 1 calc PR B 2
H3F H 0.0797 0.7797 0.5887 0.086 Uiso 0.45 1 calc PR B 2
C4B C 0.238(3) 0.733(2) 0.791(4) 0.068(3) Uani 0.45 1 d PDU B 2
H4D H 0.2707 0.6882 0.8069 0.102 Uiso 0.45 1 calc PR B 2
H4E H 0.2137 0.7491 0.8639 0.102 Uiso 0.45 1 calc PR B 2
H4F H 0.2766 0.7701 0.7633 0.102 Uiso 0.45 1 calc PR B 2
C5B C 0.1302(14) 0.6071(13) 0.822(2) 0.073(7) Uani 0.45 1 d PDU B 2
H5D H 0.0849 0.5711 0.8296 0.110 Uiso 0.45 1 calc PR B 2
H5E H 0.1460 0.6290 0.8999 0.110 Uiso 0.45 1 calc PR B 2
H5F H 0.1807 0.5837 0.7920 0.110 Uiso 0.45 1 calc PR B 2
C6B C 0.0168(19) 0.6960(17) 0.781(4) 0.072(3) Uani 0.45 1 d PDU B 2
H6D H -0.0068 0.7336 0.7259 0.107 Uiso 0.45 1 calc PR B 2
H6E H 0.0306 0.7168 0.8602 0.107 Uiso 0.45 1 calc PR B 2
H6F H -0.0259 0.6575 0.7861 0.107 Uiso 0.45 1 calc PR B 2
C19A C 0.4147(3) 0.4674(3) 0.2591(4) 0.0760(14) Uani 0.65 1 d PD C 1
H19A H 0.4424 0.4942 0.3283 0.091 Uiso 0.65 1 calc PR C 1
H19B H 0.3893 0.4229 0.2902 0.091 Uiso 0.65 1 calc PR C 1
C20A C 0.4808(5) 0.4474(6) 0.1778(8) 0.105(3) Uani 0.65 1 d PDU C 1
H20A H 0.4535 0.4180 0.1115 0.126 Uiso 0.65 1 calc PR C 1
H20B H 0.5031 0.4919 0.1426 0.126 Uiso 0.65 1 calc PR C 1
C21A C 0.5540(7) 0.4065(7) 0.2360(10) 0.143(4) Uani 0.65 1 d PDU C 1
H21A H 0.5303 0.3624 0.2708 0.171 Uiso 0.65 1 calc PR C 1
H21B H 0.5902 0.3906 0.1721 0.171 Uiso 0.65 1 calc PR C 1
C22A C 0.6091(8) 0.4392(7) 0.3265(12) 0.129(4) Uani 0.65 1 d PDU C 1
H22A H 0.6248 0.4876 0.3008 0.193 Uiso 0.65 1 calc PR C 1
H22B H 0.6612 0.4099 0.3413 0.193 Uiso 0.65 1 calc PR C 1
H22C H 0.5795 0.4426 0.4004 0.193 Uiso 0.65 1 calc PR C 1
C19B C 0.4147(3) 0.4674(3) 0.2591(4) 0.0760(14) Uani 0.35 1 d PD C 2
H19C H 0.3885 0.4312 0.3102 0.091 Uiso 0.35 1 calc PR C 2
H19D H 0.4430 0.4408 0.1964 0.091 Uiso 0.35 1 calc PR C 2
C20B C 0.4808(8) 0.5069(8) 0.3331(11) 0.109(5) Uani 0.35 1 d PDU C 2
H20C H 0.4528 0.5298 0.3998 0.131 Uiso 0.35 1 calc PR C 2
H20D H 0.5024 0.5463 0.2837 0.131 Uiso 0.35 1 calc PR C 2
C21B C 0.5554(10) 0.4660(9) 0.3847(12) 0.111(6) Uani 0.35 1 d PDU C 2
H21C H 0.5775 0.4872 0.4622 0.134 Uiso 0.35 1 calc PR C 2
H21D H 0.5394 0.4152 0.3981 0.134 Uiso 0.35 1 calc PR C 2
C22B C 0.6190(12) 0.4704(15) 0.300(2) 0.129(4) Uani 0.35 1 d PDU C 2
H22D H 0.5964 0.4487 0.2237 0.193 Uiso 0.35 1 calc PR C 2
H22E H 0.6708 0.4443 0.3303 0.193 Uiso 0.35 1 calc PR C 2
H22F H 0.6334 0.5210 0.2864 0.193 Uiso 0.35 1 calc PR C 2
C23A C 0.3717(3) 0.6124(3) 0.1155(5) 0.0858(15) Uani 0.65 1 d PD C 1
H23A H 0.4002 0.5975 0.0435 0.103 Uiso 0.65 1 calc PR C 1
H23B H 0.3224 0.6433 0.0872 0.103 Uiso 0.65 1 calc PR C 1
C24A C 0.4314(5) 0.6573(5) 0.1854(7) 0.097(3) Uani 0.65 1 d PDU C 1
H24A H 0.4750 0.6258 0.2278 0.116 Uiso 0.65 1 calc PR C 1
H24B H 0.3999 0.6820 0.2470 0.116 Uiso 0.65 1 calc PR C 1
C25A C 0.4799(7) 0.7165(6) 0.1146(11) 0.126(4) Uani 0.65 1 d PDU C 1
H25A H 0.5157 0.7462 0.1726 0.151 Uiso 0.65 1 calc PR C 1
H25B H 0.5189 0.6921 0.0618 0.151 Uiso 0.65 1 calc PR C 1
C26A C 0.4221(8) 0.7636(7) 0.0423(12) 0.143(4) Uani 0.65 1 d PDU C 1
H26A H 0.3934 0.7360 -0.0238 0.215 Uiso 0.65 1 calc PR C 1
H26B H 0.4551 0.8031 0.0100 0.215 Uiso 0.65 1 calc PR C 1
H26C H 0.3789 0.7835 0.0921 0.215 Uiso 0.65 1 calc PR C 1
C23B C 0.3717(3) 0.6124(3) 0.1155(5) 0.0858(15) Uani 0.35 1 d PD C 2
H23C H 0.3268 0.6338 0.0587 0.103 Uiso 0.35 1 calc PR C 2
H23D H 0.3835 0.6475 0.1813 0.103 Uiso 0.35 1 calc PR C 2
C24B C 0.4495(8) 0.6047(7) 0.0535(12) 0.091(4) Uani 0.35 1 d PDU C 2
H24C H 0.4344 0.5798 -0.0235 0.109 Uiso 0.35 1 calc PR C 2
H24D H 0.4895 0.5729 0.1021 0.109 Uiso 0.35 1 calc PR C 2
C25B C 0.4967(11) 0.6734(9) 0.0276(19) 0.119(6) Uani 0.35 1 d PDU C 2
H25C H 0.5220 0.6938 0.1041 0.143 Uiso 0.35 1 calc PR C 2
H25D H 0.5446 0.6617 -0.0221 0.143 Uiso 0.35 1 calc PR C 2
C26B C 0.4429(17) 0.7273(14) -0.033(3) 0.178(12) Uani 0.35 1 d PDU C 2
H26D H 0.4029 0.7039 -0.0929 0.268 Uiso 0.35 1 calc PR C 2
H26E H 0.4790 0.7616 -0.0731 0.268 Uiso 0.35 1 calc PR C 2
H26F H 0.4104 0.7529 0.0251 0.268 Uiso 0.35 1 calc PR C 2

loop_
_atom_site_aniso_label
_atom_site_aniso_U_11
_atom_site_aniso_U_22
_atom_site_aniso_U_33
_atom_site_aniso_U_23
_atom_site_aniso_U_13
_atom_site_aniso_U_12
Ge1 0.0570(3) 0.0676(3) 0.0473(3) -0.0171(2) 0.01410(19) -0.0037(2)
C1 0.058(2) 0.041(2) 0.045(2) -0.0040(16) 0.0093(18) 0.0016(18)
C2 0.057(2) 0.050(2) 0.044(2) -0.0091(17) 0.0055(18) 0.0000(19)
C3 0.058(2) 0.039(2) 0.0399(19) -0.0027(16) 0.0110(18) 0.0018(18)
C4 0.055(2) 0.050(2) 0.053(2) -0.0109(19) 0.0160(19) 0.003(2)
C5 0.054(2) 0.051(2) 0.051(2) -0.0101(18) 0.0083(18) -0.0056(19)
C6 0.055(2) 0.035(2) 0.0397(19) 0.0021(15) 0.0085(17) 0.0005(17)
C7 0.061(2) 0.043(2) 0.0408(19) -0.0019(17) 0.0087(17) 0.0064(19)
C8 0.059(2) 0.0321(19) 0.0371(18) -0.0017(15) 0.0076(17) 0.0021(18)
C9 0.063(3) 0.043(2) 0.044(2) -0.0039(17) 0.0106(19) 0.0011(19)
C10 0.070(3) 0.044(2) 0.048(2) -0.0060(18) 0.001(2) -0.003(2)
C11 0.068(3) 0.040(2) 0.040(2) -0.0022(16) 0.0076(19) 0.0036(19)
C12 0.063(3) 0.052(2) 0.043(2) -0.0044(18) 0.0141(19) 0.005(2)
B1 0.078(4) 0.040(3) 0.045(3) -0.001(2) 0.011(3) 0.004(3)
B2 0.051(3) 0.044(3) 0.043(2) 0.0002(19) 0.009(2) 0.004(2)
O1A 0.077(5) 0.071(7) 0.042(4) -0.019(4) 0.007(3) 0.002(4)
O2A 0.079(4) 0.082(6) 0.047(4) -0.022(4) 0.005(3) 0.009(5)
C13A 0.068(4) 0.046(4) 0.036(3) -0.010(3) 0.017(3) -0.005(3)
C14A 0.079(5) 0.075(5) 0.042(4) -0.016(4) 0.007(3) 0.011(4)
C15A 0.105(7) 0.086(8) 0.063(6) -0.034(5) 0.016(5) -0.010(6)
C16A 0.128(7) 0.083(5) 0.059(4) 0.014(4) 0.012(5) 0.022(5)
C17A 0.135(7) 0.099(6) 0.094(5) -0.027(5) -0.008(6) 0.060(6)
C18A 0.090(4) 0.139(7) 0.084(5) -0.032(6) 0.027(4) -0.008(5)
O1B 0.078(10) 0.052(10) 0.043(8) -0.010(6) 0.017(7) -0.007(9)
O2B 0.060(11) 0.067(16) 0.057(13) -0.026(11) 0.024(10) -0.012(9)
C13B 0.094(10) 0.066(9) 0.063(9) -0.007(7) 0.012(8) 0.001(8)
C14B 0.120(12) 0.104(12) 0.094(11) -0.008(9) 0.013(9) -0.004(9)
C15B 0.090(4) 0.139(7) 0.084(5) -0.032(6) 0.027(4) -0.008(5)
C16B 0.107(11) 0.095(10) 0.084(10) 0.026(8) -0.004(9) 0.017(9)
C17B 0.099(10) 0.053(8) 0.074(8) 0.001(6) 0.016(8) 0.007(8)
C18B 0.067(9) 0.057(10) 0.043(8) -0.009(7) 0.013(7) 0.007(8)
O3A 0.054(3) 0.059(5) 0.042(4) -0.013(3) 0.009(3) -0.001(4)
O4A 0.060(3) 0.052(4) 0.043(3) -0.006(3) 0.012(3) 0.010(3)
C1A 0.064(6) 0.053(5) 0.028(4) -0.006(3) 0.009(3) 0.007(4)
C2A 0.065(6) 0.046(5) 0.041(4) -0.007(4) 0.008(4) 0.007(4)
C3A 0.075(3) 0.084(8) 0.059(3) -0.013(5) 0.024(2) 0.004(4)
C4A 0.074(7) 0.055(6) 0.045(5) -0.003(4) 0.005(6) 0.007(5)
C5A 0.071(4) 0.070(6) 0.063(4) -0.016(4) 0.000(3) -0.003(3)
C6A 0.076(8) 0.055(6) 0.049(5) 0.012(4) 0.010(6) 0.003(6)
O3B 0.057(4) 0.048(5) 0.045(4) -0.014(3) 0.019(3) -0.009(4)
O4B 0.059(5) 0.058(6) 0.037(4) -0.012(3) 0.013(4) -0.015(4)
C1B 0.062(7) 0.044(6) 0.039(5) -0.008(4) 0.008(4) -0.001(5)
C2B 0.056(7) 0.063(7) 0.039(5) -0.001(5) 0.013(5) -0.003(6)
C3B 0.070(9) 0.049(6) 0.053(6) -0.002(5) 0.003(7) 0.003(6)
C4B 0.071(4) 0.070(6) 0.063(4) -0.016(4) 0.000(3) -0.003(3)
C5B 0.077(11) 0.070(9) 0.073(9) 0.014(6) 0.010(8) -0.005(7)
C6B 0.075(3) 0.084(8) 0.059(3) -0.013(5) 0.024(2) 0.004(4)
C19A 0.066(3) 0.107(4) 0.056(3) -0.026(3) 0.009(2) 0.006(3)
C20A 0.090(5) 0.140(6) 0.086(5) -0.021(5) 0.011(5) 0.036(5)
C21A 0.120(7) 0.187(8) 0.121(7) -0.034(7) 0.015(6) 0.050(7)
C22A 0.103(5) 0.160(8) 0.123(6) 0.002(6) 0.012(5) 0.017(5)
C19B 0.066(3) 0.107(4) 0.056(3) -0.026(3) 0.009(2) 0.006(3)
C20B 0.107(9) 0.112(9) 0.106(9) -0.031(8) -0.001(8) 0.011(8)
C21B 0.103(9) 0.120(10) 0.106(9) -0.041(8) -0.018(8) 0.018(8)
C22B 0.103(5) 0.160(8) 0.123(6) 0.002(6) 0.012(5) 0.017(5)
C23A 0.082(4) 0.085(3) 0.094(4) -0.019(3) 0.028(3) -0.019(3)
C24A 0.091(5) 0.111(6) 0.086(5) -0.019(5) -0.006(4) -0.013(5)
C25A 0.125(7) 0.100(6) 0.150(8) 0.012(6) -0.013(6) -0.040(6)
C26A 0.140(8) 0.137(8) 0.154(8) 0.000(7) 0.018(7) -0.040(7)
C23B 0.082(4) 0.085(3) 0.094(4) -0.019(3) 0.028(3) -0.019(3)
C24B 0.095(8) 0.099(8) 0.085(8) -0.011(7) 0.036(7) -0.013(7)
C25B 0.113(10) 0.131(10) 0.119(10) 0.010(8) 0.040(8) -0.020(9)
C26B 0.181(15) 0.182(15) 0.176(14) 0.003(10) 0.037(10) -0.021(10)

loop_
_atom_type_symbol
_atom_type_description
_atom_type_scat_dispersion_real
_atom_type_scat_dispersion_imag
_atom_type_scat_source
C C 0.0033 0.0016 'International Tables Vol C Tables 4.2.6.8 and 6.1.1.4'
H H 0.0000 0.0000 'International Tables Vol C Tables 4.2.6.8 and 6.1.1.4'
B B 0.0013 0.0007 'International Tables Vol C Tables 4.2.6.8 and 6.1.1.4'
O O 0.0106 0.0060 'International Tables Vol C Tables 4.2.6.8 and 6.1.1.4'
Ge Ge 0.1547 1.8001 'International Tables Vol C Tables 4.2.6.8 and 6.1.1.4'

loop_
_geom_angle_atom_site_label_1
_geom_angle_atom_site_label_2
_geom_angle_atom_site_label_3
_geom_angle
C19A Ge1 C7 114.70(18)
C19A Ge1 C1 116.02(18)
C7 Ge1 C1 89.05(16)
C19A Ge1 C23A 110.5(2)
C7 Ge1 C23A 111.61(19)
C1 Ge1 C23A 113.55(18)
C2 C1 C6 119.3(3)
C2 C1 Ge1 131.3(3)
C6 C1 Ge1 109.4(2)
C3 C2 C1 122.0(4)
C3 C2 H2 119.0
C1 C2 H2 119.0
C2 C3 C4 117.4(3)
C2 C3 B2 121.5(3)
C4 C3 B2 121.0(3)
C5 C4 C3 121.4(4)
C5 C4 H4 119.3
C3 C4 H4 119.3
C4 C5 C6 120.6(4)
C4 C5 H5 119.7
C6 C5 H5 119.7
C5 C6 C1 119.3(3)
C5 C6 C8 124.6(3)
C1 C6 C8 116.1(3)
C12 C7 C8 119.4(4)
C12 C7 Ge1 131.4(3)
C8 C7 Ge1 109.1(2)
C9 C8 C7 119.1(3)
C9 C8 C6 124.5(3)
C7 C8 C6 116.3(3)
C8 C9 C10 120.1(4)
C8 C9 H9 119.9
C10 C9 H9 119.9
C9 C10 C11 121.8(4)
C9 C10 H10 119.1
C11 C10 H10 119.1
C12 C11 C10 117.3(3)
C12 C11 B1 122.3(4)
C10 C11 B1 120.4(4)
C11 C12 C7 122.2(4)
C11 C12 H12 118.9
C7 C12 H12 118.9
O1A B1 O2A 114.4(6)
O2B B1 O1B 114.6(11)
O2B B1 C11 123.8(11)
O1A B1 C11 122.8(6)
O2A B1 C11 122.7(5)
O1B B1 C11 121.3(9)
O4A B2 O3A 113.8(5)
O4B B2 O3B 112.7(5)
O4A B2 C3 122.9(4)
O4B B2 C3 125.0(5)
O3A B2 C3 123.3(5)
O3B B2 C3 122.3(4)
B1 O1A C13A 105.7(9)
B1 O2A C14A 107.7(8)
O1A C13A C16A 104.1(8)
O1A C13A C15A 109.6(9)
C16A C13A C15A 111.2(7)
O1A C13A C14A 103.2(7)
C16A C13A C14A 117.0(6)
C15A C13A C14A 110.9(7)
O2A C14A C17A 105.8(6)
O2A C14A C13A 101.9(6)
C17A C14A C13A 114.7(6)
O2A C14A C18A 107.5(7)
C17A C14A C18A 115.3(7)
C13A C14A C18A 110.3(7)
B1 O1B C13B 103.3(15)
B1 O2B C14B 108.4(19)
O1B C13B C14B 105.2(14)
O1B C13B C15B 111.5(17)
C14B C13B C15B 111.3(15)
O1B C13B C16B 102.6(13)
C14B C13B C16B 108.6(14)
C15B C13B C16B 116.8(16)
O2B C14B C17B 108.7(18)
O2B C14B C13B 100.0(16)
C17B C14B C13B 110.4(13)
O2B C14B C18B 105.1(18)
C17B C14B C18B 115.0(15)
C13B C14B C18B 116.2(16)
C13B C15B H15D 109.5
C13B C15B H15E 109.5
H15D C15B H15E 109.5
C13B C15B H15F 109.5
H15D C15B H15F 109.5
H15E C15B H15F 109.5
C13B C16B H16D 109.5
C13B C16B H16E 109.5
H16D C16B H16E 109.5
C13B C16B H16F 109.5
H16D C16B H16F 109.5
H16E C16B H16F 109.5
C14B C17B H17D 109.5
C14B C17B H17E 109.5
H17D C17B H17E 109.5
C14B C17B H17F 109.5
H17D C17B H17F 109.5
H17E C17B H17F 109.5
C14B C18B H18D 109.5
C14B C18B H18E 109.5
H18D C18B H18E 109.5
C14B C18B H18F 109.5
H18D C18B H18F 109.5
H18E C18B H18F 109.5
B2 O3A C1A 105.7(6)
B2 O4A C2A 106.2(6)
O3A C1A C3A 112.1(16)
O3A C1A C4A 106.5(8)
C3A C1A C4A 106.4(12)
O3A C1A C2A 102.3(6)
C3A C1A C2A 115.2(13)
C4A C1A C2A 114.1(9)
O4A C2A C5A 109(2)
O4A C2A C1A 102.1(5)
C5A C2A C1A 115.7(15)
O4A C2A C6A 105.8(10)
C5A C2A C6A 109.9(16)
C1A C2A C6A 113.9(11)
B2 O3B C1B 106.8(6)
B2 O4B C2B 107.1(7)
O3B C1B C3B 106.2(10)
O3B C1B C4B 110(3)
C3B C1B C4B 110.7(17)
O3B C1B C2B 102.0(7)
C3B C1B C2B 114.6(11)
C4B C1B C2B 113(2)
O4B C2B C6B 106.4(19)
O4B C2B C5B 106.2(14)
C6B C2B C5B 106.9(17)
O4B C2B C1B 102.6(7)
C6B C2B C1B 117.9(15)
C5B C2B C1B 115.8(13)
C1B C3B H3D 109.5
C1B C3B H3E 109.5
H3D C3B H3E 109.5
C1B C3B H3F 109.5
H3D C3B H3F 109.5
H3E C3B H3F 109.5
C1B C4B H4D 109.5
C1B C4B H4E 109.5
H4D C4B H4E 109.5
C1B C4B H4F 109.5
H4D C4B H4F 109.5
H4E C4B H4F 109.5
C2B C5B H5D 109.5
C2B C5B H5E 109.5
H5D C5B H5E 109.5
C2B C5B H5F 109.5
H5D C5B H5F 109.5
H5E C5B H5F 109.5
C2B C6B H6D 109.5
C2B C6B H6E 109.5
H6D C6B H6E 109.5
C2B C6B H6F 109.5
H6D C6B H6F 109.5
H6E C6B H6F 109.5
C20A C19A Ge1 112.9(4)
C20A C19A H19A 109.0
Ge1 C19A H19A 109.0
C20A C19A H19B 109.0
Ge1 C19A H19B 109.0
H19A C19A H19B 107.8
C21A C20A C19A 114.2(7)
C21A C20A H20A 108.7
C19A C20A H20A 108.7
C21A C20A H20B 108.7
C19A C20A H20B 108.7
H20A C20A H20B 107.6
C22A C21A C20A 120.1(10)
C22A C21A H21A 107.3
C20A C21A H21A 107.3
C22A C21A H21B 107.3
C20A C21A H21B 107.3
H21A C21A H21B 106.9
C21B C20B H20C 107.9
C21B C20B H20D 107.9
H20C C20B H20D 107.2
C22B C21B C20B 106.1(14)
C22B C21B H21C 110.5
C20B C21B H21C 110.5
C22B C21B H21D 110.5
C20B C21B H21D 110.5
H21C C21B H21D 108.7
C21B C22B H22D 109.5
C21B C22B H22E 109.5
H22D C22B H22E 109.5
C21B C22B H22F 109.5
H22D C22B H22F 109.5
H22E C22B H22F 109.5
C24A C23A Ge1 121.2(5)
C24A C23A H23A 107.0
Ge1 C23A H23A 107.0
C24A C23A H23B 107.0
Ge1 C23A H23B 107.0
H23A C23A H23B 106.8
C23A C24A C25A 116.4(7)
C23A C24A H24A 108.2
C25A C24A H24A 108.2
C23A C24A H24B 108.2
C25A C24A H24B 108.2
H24A C24A H24B 107.3
C26A C25A C24A 113.3(9)
C26A C25A H25A 108.9
C24A C25A H25A 108.9
C26A C25A H25B 108.9
C24A C25A H25B 108.9
H25A C25A H25B 107.7
C25B C24B H24C 108.2
C25B C24B H24D 108.2
H24C C24B H24D 107.3
C26B C25B C24B 113.6(16)
C26B C25B H25C 108.8
C24B C25B H25C 108.8
C26B C25B H25D 108.8
C24B C25B H25D 108.8
H25C C25B H25D 107.7
C25B C26B H26D 109.5
C25B C26B H26E 109.5
H26D C26B H26E 109.5
C25B C26B H26F 109.5
H26D C26B H26F 109.5
H26E C26B H26F 109.5

loop_
_geom_bond_atom_site_label_1
_geom_bond_atom_site_label_2
_geom_bond_distance
Ge1 C19A 1.924(5)
Ge1 C7 1.938(4)
Ge1 C1 1.944(4)
Ge1 C23A 1.946(5)
C1 C2 1.391(5)
C1 C6 1.393(5)
C2 C3 1.389(5)
C2 H2 0.9500
C3 C4 1.393(5)
C3 B2 1.547(5)
C4 C5 1.378(5)
C4 H4 0.9500
C5 C6 1.386(5)
C5 H5 0.9500
C6 C8 1.490(5)
C7 C12 1.387(5)
C7 C8 1.400(5)
C8 C9 1.388(5)
C9 C10 1.389(5)
C9 H9 0.9500
C10 C11 1.389(5)
C10 H10 0.9500
C11 C12 1.389(5)
C11 B1 1.557(6)
C12 H12 0.9500
B1 O2B 1.31(3)
B1 O1A 1.348(16)
B1 O2A 1.354(12)
B1 O1B 1.37(2)
B2 O4A 1.342(8)
B2 O4B 1.351(9)
B2 O3A 1.367(8)
B2 O3B 1.402(9)
O1A C13A 1.475(12)
O2A C14A 1.457(10)
C13A C16A 1.521(9)
C13A C15A 1.537(12)
C13A C14A 1.541(8)
C14A C17A 1.479(10)
C14A C18A 1.572(11)
C15A H15A 0.9800
C15A H15B 0.9800
C15A H15C 0.9800
C16A H16A 0.9800
C16A H16B 0.9800
C16A H16C 0.9800
C17A H17A 0.9800
C17A H17B 0.9800
C17A H17C 0.9800
C18A H18A 0.9800
C18A H18B 0.9800
C18A H18C 0.9800
O1B C13B 1.48(2)
O2B C14B 1.45(2)
C13B C14B 1.519(16)
C13B C15B 1.54(2)
C13B C16B 1.581(16)
C14B C17B 1.520(17)
C14B C18B 1.57(2)
C15B H15D 0.9800
C15B H15E 0.9800
C15B H15F 0.9800
C16B H16D 0.9800
C16B H16E 0.9800
C16B H16F 0.9800
C17B H17D 0.9800
C17B H17E 0.9800
C17B H17F 0.9800
C18B H18D 0.9800
C18B H18E 0.9800
C18B H18F 0.9800
O3A C1A 1.455(10)
O4A C2A 1.465(9)
C1A C3A 1.511(8)
C1A C4A 1.512(7)
C1A C2A 1.521(12)
C2A C5A 1.516(9)
C2A C6A 1.522(8)
C3A H3A 0.9800
C3A H3B 0.9800
C3A H3C 0.9800
C4A H4A 0.9800
C4A H4B 0.9800
C4A H4C 0.9800
C5A H5A 0.9800
C5A H5B 0.9800
C5A H5C 0.9800
C6A H6A 0.9800
C6A H6B 0.9800
C6A H6C 0.9800
O3B C1B 1.448(11)
O4B C2B 1.461(12)
C1B C3B 1.512(8)
C1B C4B 1.517(9)
C1B C2B 1.557(14)
C2B C6B 1.512(8)
C2B C5B 1.520(8)
C3B H3D 0.9800
C3B H3E 0.9800
C3B H3F 0.9800
C4B H4D 0.9800
C4B H4E 0.9800
C4B H4F 0.9800
C5B H5D 0.9800
C5B H5E 0.9800
C5B H5F 0.9800
C6B H6D 0.9800
C6B H6E 0.9800
C6B H6F 0.9800
C19A C20A 1.475(8)
C19A H19A 0.9900
C19A H19B 0.9900
C20A C21A 1.479(10)
C20A H20A 0.9900
C20A H20B 0.9900
C21A C22A 1.413(13)
C21A H21A 0.9900
C21A H21B 0.9900
C22A H22A 0.9800
C22A H22B 0.9800
C22A H22C 0.9800
C20B C21B 1.469(13)
C20B H20C 0.9900
C20B H20D 0.9900
C21B C22B 1.431(16)
C21B H21C 0.9900
C21B H21D 0.9900
C22B H22D 0.9800
C22B H22E 0.9800
C22B H22F 0.9800
C23A C24A 1.435(8)
C23A H23A 0.9900
C23A H23B 0.9900
C24A C25A 1.580(10)
C24A H24A 0.9900
C24A H24B 0.9900
C25A C26A 1.455(11)
C25A H25A 0.9900
C25A H25B 0.9900
C26A H26A 0.9800
C26A H26B 0.9800
C26A H26C 0.9800
C24B C25B 1.512(13)
C24B H24C 0.9900
C24B H24D 0.9900
C25B C26B 1.441(15)
C25B H25C 0.9900
C25B H25D 0.9900
C26B H26D 0.9800
C26B H26E 0.9800
C26B H26F 0.9800

loop_
_geom_torsion_atom_site_label_1
_geom_torsion_atom_site_label_2
_geom_torsion_atom_site_label_3
_geom_torsion_atom_site_label_4
_geom_torsion
C19A Ge1 C1 C2 64.2(4)
C7 Ge1 C1 C2 -178.7(4)
C23A Ge1 C1 C2 -65.4(4)
C19A Ge1 C1 C6 -117.5(3)
C7 Ge1 C1 C6 -0.3(3)
C23A Ge1 C1 C6 112.9(3)
C6 C1 C2 C3 -0.8(6)
Ge1 C1 C2 C3 177.5(3)
C1 C2 C3 C4 0.8(5)
C1 C2 C3 B2 -179.4(3)
C2 C3 C4 C5 0.2(6)
B2 C3 C4 C5 -179.6(3)
C3 C4 C5 C6 -1.3(6)
C4 C5 C6 C1 1.4(5)
C4 C5 C6 C8 -177.6(3)
C2 C1 C6 C5 -0.4(5)
Ge1 C1 C6 C5 -179.0(3)
C2 C1 C6 C8 178.7(3)
Ge1 C1 C6 C8 0.1(4)
C19A Ge1 C7 C12 -61.6(4)
C1 Ge1 C7 C12 -180.0(4)
C23A Ge1 C7 C12 65.0(4)
C19A Ge1 C7 C8 118.8(3)
C1 Ge1 C7 C8 0.4(3)
C23A Ge1 C7 C8 -114.6(3)
C12 C7 C8 C9 -0.9(5)
Ge1 C7 C8 C9 178.8(3)
C12 C7 C8 C6 179.9(3)
Ge1 C7 C8 C6 -0.4(4)
C5 C6 C8 C9 0.1(6)
C1 C6 C8 C9 -178.9(3)
C5 C6 C8 C7 179.2(3)
C1 C6 C8 C7 0.2(5)
C7 C8 C9 C10 -0.3(5)
C6 C8 C9 C10 178.8(3)
C8 C9 C10 C11 1.0(6)
C9 C10 C11 C12 -0.5(6)
C9 C10 C11 B1 179.7(3)
C10 C11 C12 C7 -0.7(6)
B1 C11 C12 C7 179.0(4)
C8 C7 C12 C11 1.4(6)
Ge1 C7 C12 C11 -178.1(3)
C12 C11 B1 O2B 169.3(19)
C10 C11 B1 O2B -11.0(19)
C12 C11 B1 O1A -168.3(9)
C10 C11 B1 O1A 11.4(10)
C12 C11 B1 O2A 14.8(7)
C10 C11 B1 O2A -165.5(5)
C12 C11 B1 O1B -16.3(10)
C10 C11 B1 O1B 163.5(9)
C2 C3 B2 O4A -20.7(6)
C4 C3 B2 O4A 159.0(5)
C2 C3 B2 O4B -160.4(6)
C4 C3 B2 O4B 19.4(7)
C2 C3 B2 O3A 160.3(5)
C4 C3 B2 O3A -20.0(6)
C2 C3 B2 O3B 19.2(7)
C4 C3 B2 O3B -161.1(5)
O2A B1 O1A C13A -11.7(12)
C11 B1 O1A C13A 171.2(5)
O1A B1 O2A C14A -6.1(10)
C11 B1 O2A C14A 171.0(5)
B1 O1A C13A C16A -99.5(10)
B1 O1A C13A C15A 141.4(9)
B1 O1A C13A C14A 23.2(11)
B1 O2A C14A C17A -100.2(7)
B1 O2A C14A C13A 20.0(7)
B1 O2A C14A C18A 136.1(7)
O1A C13A C14A O2A -25.9(8)
C16A C13A C14A O2A 87.7(7)
C15A C13A C14A O2A -143.2(8)
O1A C13A C14A C17A 87.9(9)
C16A C13A C14A C17A -158.5(6)
C15A C13A C14A C17A -29.4(9)
O1A C13A C14A C18A -139.8(8)
C16A C13A C14A C18A -26.2(8)
C15A C13A C14A C18A 102.9(8)
O2B B1 O1B C13B 1(2)
C11 B1 O1B C13B -173.8(8)
O1B B1 O2B C14B 18(3)
C11 B1 O2B C14B -167.4(12)
B1 O1B C13B C14B -18.4(15)
B1 O1B C13B C15B -139.1(15)
B1 O1B C13B C16B 95.1(13)
B1 O2B C14B C17B 88(2)
B1 O2B C14B C13B -27(3)
B1 O2B C14B C18B -148(2)
O1B C13B C14B O2B 27.3(19)
C15B C13B C14B O2B 148(2)
C16B C13B C14B O2B -82(2)
O1B C13B C14B C17B -87.1(17)
C15B C13B C14B C17B 34(2)
C16B C13B C14B C17B 163.6(15)
O1B C13B C14B C18B 139.7(17)
C15B C13B C14B C18B -99(2)
C16B C13B C14B C18B 30(2)
O4A B2 O3A C1A 10.9(7)
C3 B2 O3A C1A -170.0(5)
O3A B2 O4A C2A 10.0(7)
C3 B2 O4A C2A -169.1(5)
B2 O3A C1A C3A -150.0(12)
B2 O3A C1A C4A 94.1(8)
B2 O3A C1A C2A -25.9(8)
B2 O4A C2A C5A -148.1(12)
B2 O4A C2A C1A -25.4(8)
B2 O4A C2A C6A 94.0(10)
O3A C1A C2A O4A 30.9(9)
C3A C1A C2A O4A 152.8(15)
C4A C1A C2A O4A -83.7(9)
O3A C1A C2A C5A 149(2)
C3A C1A C2A C5A -89(3)
C4A C1A C2A C5A 34(2)
O3A C1A C2A C6A -82.7(11)
C3A C1A C2A C6A 39.3(18)
C4A C1A C2A C6A 162.8(12)
O4B B2 O3B C1B -9.8(9)
C3 B2 O3B C1B 170.6(5)
O3B B2 O4B C2B -10.4(9)
C3 B2 O4B C2B 169.2(6)
B2 O3B C1B C3B -96.4(9)
B2 O3B C1B C4B 144.1(17)
B2 O3B C1B C2B 24.0(10)
B2 O4B C2B C6B 148.9(13)
B2 O4B C2B C5B -97.5(11)
B2 O4B C2B C1B 24.5(11)
O3B C1B C2B O4B -29.3(11)
C3B C1B C2B O4B 85.0(12)
C4B C1B C2B O4B -147(2)
O3B C1B C2B C6B -146(2)
C3B C1B C2B C6B -31(2)
C4B C1B C2B C6B 97(3)
O3B C1B C2B C5B 85.9(16)
C3B C1B C2B C5B -159.9(17)
C4B C1B C2B C5B -32(3)
C7 Ge1 C19A C20A 70.4(6)
C1 Ge1 C19A C20A 172.2(5)
C23A Ge1 C19A C20A -56.8(6)
Ge1 C19A C20A C21A 176.3(7)
C19A C20A C21A C22A -64.4(14)
C19A Ge1 C23A C24A -49.6(6)
C7 Ge1 C23A C24A -178.5(5)
C1 Ge1 C23A C24A 82.7(6)
Ge1 C23A C24A C25A 167.7(7)
C23A C24A C25A C26A 54.4(13)
